data_4348050
loop_
_publ_author_name
'Schipper, Desmond E.'
'Ikhlef, Djamila'
'Khalal, Samila'
'Saillard, Jean-Yves'
'Whitmire, Kenton H.'

_publ_section_title
;
 New Main-Group-Element-Rich nido-Octahedral Cluster System: Synthesis and
 Characterization of [Et4N][Fe2(CO)6(\m3-As){\m3-EFe(CO)4}2].
;
_journal_issue 13
_journal_name_full 'Inorganic chemistry'
_journal_page_first 6679
_journal_page_last 6684
_journal_paper_doi 10.1021/acs.inorgchem.6b00921
_journal_volume 55
_journal_year 2016
_chemical_formula_moiety '(C8 H20 N +) (C14 As1.83 Fe4 O14 P1.17 -)'
_chemical_formula_sum 'C22 H20 As1.83 Fe4 N O14 P1.17'
_chemical_formula_weight 918.91
_space_group_crystal_system triclinic
_space_group_IT_number 2
_space_group_name_Hall '-P 1'
_space_group_name_H-M_alt 'P -1'
_atom_sites_solution_hydrogens geom
_audit_creation_method SHELXL-2013
_cell_angle_alpha 68.272(11)
_cell_angle_beta 81.975(12)
_cell_angle_gamma 75.414(13)
_cell_formula_units_Z 2
_cell_length_a 9.736(3)
_cell_length_b 13.570(4)
_cell_length_c 13.803(5)
_cell_measurement_reflns_used 4557
_cell_measurement_temperature 173
_cell_measurement_theta_max 31.7
_cell_measurement_theta_min 1.7
_cell_volume 1637.3(9)
_computing_structure_refinement 'SHELXL-2013 (Sheldrick, 2013)'
_diffrn_ambient_temperature 173
_diffrn_detector CCD
_diffrn_detector_area_resol_mean 13.6612
_diffrn_measured_fraction_theta_full 0.998
_diffrn_measured_fraction_theta_max 0.916
_diffrn_measurement_device
;
SCXMini: Fixed Chi 2 circle
;
_diffrn_measurement_device_type
;
Rigaku Mercury2 (2x2 bin mode)
;
_diffrn_measurement_method 'profile data from \w-scans'
_diffrn_measurement_specimen_support Fiber
_diffrn_radiation_monochromator 'Graphite Monochromator'
_diffrn_radiation_type MoK\a
_diffrn_radiation_wavelength 0.71073
_diffrn_reflns_av_R_equivalents 0.0635
_diffrn_reflns_av_unetI/netI 0.0839
_diffrn_reflns_Laue_measured_fraction_full 0.998
_diffrn_reflns_Laue_measured_fraction_max 0.916
_diffrn_reflns_limit_h_max 13
_diffrn_reflns_limit_h_min -13
_diffrn_reflns_limit_k_max 20
_diffrn_reflns_limit_k_min -19
_diffrn_reflns_limit_l_max 18
_diffrn_reflns_limit_l_min -20
_diffrn_reflns_number 21194
_diffrn_reflns_point_group_measured_fraction_full 0.998
_diffrn_reflns_point_group_measured_fraction_max 0.916
_diffrn_reflns_theta_full 25.242
_diffrn_reflns_theta_max 31.883
_diffrn_reflns_theta_min 2.422
_diffrn_source 'Sealed Tube'
_exptl_absorpt_coefficient_mu 3.687
_exptl_absorpt_correction_T_max 1.000
_exptl_absorpt_correction_T_min 0.666
_exptl_absorpt_correction_type multi-scan
_exptl_absorpt_process_details 'SADABS (Sheldrick, 1996)'
_exptl_crystal_colour Red
_exptl_crystal_density_diffrn 1.864
_exptl_crystal_description Rhombs
_exptl_crystal_F_000 906
_exptl_crystal_size_max 0.300
_exptl_crystal_size_mid 0.100
_exptl_crystal_size_min 0.050
_refine_diff_density_max 0.756
_refine_diff_density_min -0.871
_refine_diff_density_rms 0.124
_refine_ls_extinction_method none
_refine_ls_goodness_of_fit_ref 1.063
_refine_ls_hydrogen_treatment constr
_refine_ls_matrix_type full
_refine_ls_number_parameters 399
_refine_ls_number_reflns 10313
_refine_ls_number_restraints 0
_refine_ls_restrained_S_all 1.063
_refine_ls_R_factor_all 0.0853
_refine_ls_R_factor_gt 0.0473
_refine_ls_shift/su_max 0.001
_refine_ls_shift/su_mean 0.000
_refine_ls_structure_factor_coef Fsqd
_refine_ls_weighting_details
;
 w=1/[\s^2^(Fo^2^)+(0.0314P)^2^+0.4153P]
 where P=(Fo^2^+2Fc^2^)/3
;
_refine_ls_weighting_scheme calc
_refine_ls_wR_factor_gt 0.0900
_refine_ls_wR_factor_ref 0.1133
_reflns_Friedel_coverage 0.000
_reflns_number_gt 6821
_reflns_number_total 10313
_reflns_threshold_expression 'I > 2\s(I)'
_cod_data_source_file ic6b00921_si_002.cif
_cod_data_source_block 1
_cod_depositor_comments
;
The following automatic conversions were performed:

data item '_exptl_absorpt_correction_type' value 'Multi-scan' was
changed to 'multi-scan' in accordance with the
/home/saulius/struct/COD-crude-data/automatic-downloads/DataCite-retrospective/ACS/depositions/lib/dictionaries/cif_core.dic
dictionary named 'cif_core.dic' version 2.4.2 last updated on
2011-04-26.

Automatic conversion script
Id: cif_fix_values 6909 2019-04-08 15:41:33Z antanas 
;
_cod_original_cell_volume 1637.2(9)
_cod_database_code 4348050
_shelx_space_group_comment
;
The symmetry employed for this shelxl refinement is uniquely defined
by the following loop, which should always be used as a source of
symmetry information in preference to the above space-group names.
They are only intended as comments.
;
_shelx_estimated_absorpt_t_min 0.404
_shelx_estimated_absorpt_t_max 0.837
_shelxl_version_number 2013-2

loop_
_space_group_symop_operation_xyz
'x, y, z'
'-x, -y, -z'

loop_
_atom_site_label
_atom_site_type_symbol
_atom_site_fract_x
_atom_site_fract_y
_atom_site_fract_z
_atom_site_U_iso_or_equiv
_atom_site_adp_type
_atom_site_occupancy
_atom_site_site_symmetry_order
_atom_site_calc_flag
_atom_site_refinement_flags_posn
_atom_site_refinement_flags_adp
_atom_site_refinement_flags_occupancy
As1 As -0.09379(5) 0.78625(4) 0.22721(4) 0.02457(17) Uani 0.496(3) 1 d . . P
As2 As -0.09314(6) 0.83054(5) 0.00259(4) 0.0262(2) Uani 0.331(2) 1 d . . P
As3 As 0.07608(4) 0.84310(3) 0.09691(3) 0.03436(11) Uani 1 1 d . . .
P1 P -0.09379(5) 0.78625(4) 0.22721(4) 0.02457(17) Uani 0.504(3) 1 d . . P
P2 P -0.09314(6) 0.83054(5) 0.00259(4) 0.0262(2) Uani 0.669(2) 1 d . . P
Fe1 Fe -0.26873(5) 0.79241(4) 0.12842(4) 0.02615(12) Uani 1 1 d . . .
Fe2 Fe -0.00436(5) 0.66525(4) 0.13379(4) 0.02505(12) Uani 1 1 d . . .
Fe3 Fe -0.07593(5) 0.87308(4) -0.17416(4) 0.02797(12) Uani 1 1 d . . .
Fe4 Fe -0.06796(5) 0.74590(4) 0.40266(4) 0.02862(12) Uani 1 1 d . . .
O11 O -0.4032(3) 1.0233(2) 0.0744(3) 0.0540(8) Uani 1 1 d . . .
O12 O -0.4295(3) 0.7352(2) -0.0022(2) 0.0540(8) Uani 1 1 d . . .
O13 O -0.4441(3) 0.7078(2) 0.3201(2) 0.0515(8) Uani 1 1 d . . .
O21 O -0.1891(3) 0.5157(2) 0.1632(3) 0.0630(9) Uani 1 1 d . . .
O22 O 0.2022(3) 0.6020(3) -0.0205(2) 0.0626(9) Uani 1 1 d . . .
O23 O 0.1626(3) 0.5162(2) 0.3122(2) 0.0579(9) Uani 1 1 d . . .
O31 O -0.0384(4) 0.9243(3) -0.4005(2) 0.0616(9) Uani 1 1 d . . .
O32 O -0.3293(3) 1.0513(3) -0.1945(3) 0.0632(9) Uani 1 1 d . . .
O33 O 0.2123(3) 0.9005(3) -0.1684(2) 0.0572(8) Uani 1 1 d . . .
O34 O -0.1322(3) 0.6588(2) -0.1392(2) 0.0508(7) Uani 1 1 d . . .
O41 O -0.0133(4) 0.6834(3) 0.6229(2) 0.0632(9) Uani 1 1 d . . .
O42 O -0.2714(4) 0.9466(2) 0.4013(3) 0.0759(11) Uani 1 1 d . . .
O43 O 0.2360(4) 0.7365(4) 0.3480(3) 0.0962(15) Uani 1 1 d . . .
O44 O -0.1696(3) 0.5471(2) 0.4434(2) 0.0455(7) Uani 1 1 d . . .
C11 C -0.3514(4) 0.9328(3) 0.0967(3) 0.0363(8) Uani 1 1 d . . .
C12 C -0.3679(4) 0.7579(3) 0.0472(3) 0.0362(8) Uani 1 1 d . . .
C13 C -0.3745(4) 0.7372(3) 0.2464(3) 0.0344(8) Uani 1 1 d . . .
C21 C -0.1237(4) 0.5795(3) 0.1500(3) 0.0384(9) Uani 1 1 d . . .
C22 C 0.1188(4) 0.6265(3) 0.0376(3) 0.0369(9) Uani 1 1 d . . .
C23 C 0.0972(4) 0.5767(3) 0.2435(3) 0.0358(8) Uani 1 1 d . . .
C31 C -0.0534(4) 0.9047(3) -0.3115(3) 0.0397(9) Uani 1 1 d . . .
C32 C -0.2304(4) 0.9821(3) -0.1844(3) 0.0389(9) Uani 1 1 d . . .
C33 C 0.0982(4) 0.8911(3) -0.1701(3) 0.0367(8) Uani 1 1 d . . .
C34 C -0.1109(4) 0.7419(3) -0.1522(3) 0.0362(8) Uani 1 1 d . . .
C41 C -0.0369(4) 0.7091(3) 0.5375(3) 0.0419(9) Uani 1 1 d . . .
C42 C -0.1910(5) 0.8687(3) 0.3988(3) 0.0453(10) Uani 1 1 d . . .
C43 C 0.1159(4) 0.7430(4) 0.3677(3) 0.0524(12) Uani 1 1 d . . .
C44 C -0.1310(4) 0.6244(3) 0.4275(3) 0.0326(8) Uani 1 1 d . . .
N1 N -0.5379(3) 0.7105(2) 0.6596(2) 0.0297(6) Uani 1 1 d . . .
C1 C -0.6626(4) 0.7982(3) 0.6087(3) 0.0399(9) Uani 1 1 d . . .
H1A H -0.6900 0.8479 0.6470 0.048 Uiso 1 1 calc R U .
H1B H -0.7421 0.7647 0.6151 0.048 Uiso 1 1 calc R U .
C2 C -0.6373(5) 0.8635(4) 0.4943(3) 0.0564(12) Uani 1 1 d . . .
H2A H -0.7220 0.9170 0.4689 0.085 Uiso 1 1 calc R U .
H2B H -0.6132 0.8157 0.4549 0.085 Uiso 1 1 calc R U .
H2C H -0.5607 0.8990 0.4869 0.085 Uiso 1 1 calc R U .
C3 C -0.5865(4) 0.6568(3) 0.7718(3) 0.0399(9) Uani 1 1 d . . .
H3A H -0.6712 0.6313 0.7722 0.048 Uiso 1 1 calc R U .
H3B H -0.6128 0.7112 0.8049 0.048 Uiso 1 1 calc R U .
C4 C -0.4777(5) 0.5620(4) 0.8369(3) 0.0610(14) Uani 1 1 d . . .
H4A H -0.5174 0.5330 0.9065 0.091 Uiso 1 1 calc R U .
H4B H -0.3943 0.5865 0.8390 0.091 Uiso 1 1 calc R U .
H4C H -0.4528 0.5065 0.8061 0.091 Uiso 1 1 calc R U .
C5 C -0.4922(5) 0.6279(3) 0.6037(3) 0.0481(11) Uani 1 1 d . . .
H5A H -0.4601 0.6647 0.5326 0.058 Uiso 1 1 calc R U .
H5B H -0.4123 0.5727 0.6383 0.058 Uiso 1 1 calc R U .
C6 C -0.6090(6) 0.5726(4) 0.6009(4) 0.0694(15) Uani 1 1 d . . .
H6A H -0.5730 0.5223 0.5648 0.104 Uiso 1 1 calc R U .
H6B H -0.6878 0.6264 0.5653 0.104 Uiso 1 1 calc R U .
H6C H -0.6399 0.5343 0.6710 0.104 Uiso 1 1 calc R U .
C7 C -0.4103(4) 0.7575(4) 0.6536(3) 0.0480(11) Uani 1 1 d . . .
H7A H -0.3813 0.7897 0.5806 0.058 Uiso 1 1 calc R U .
H7B H -0.3325 0.6986 0.6865 0.058 Uiso 1 1 calc R U .
C8 C -0.4340(5) 0.8425(4) 0.7043(4) 0.0662(14) Uani 1 1 d . . .
H8A H -0.3482 0.8678 0.6969 0.099 Uiso 1 1 calc R U .
H8B H -0.4600 0.8111 0.7771 0.099 Uiso 1 1 calc R U .
H8C H -0.5089 0.9024 0.6711 0.099 Uiso 1 1 calc R U .

loop_
_atom_site_aniso_label
_atom_site_aniso_U_11
_atom_site_aniso_U_22
_atom_site_aniso_U_33
_atom_site_aniso_U_23
_atom_site_aniso_U_13
_atom_site_aniso_U_12
As1 0.0243(3) 0.0295(3) 0.0203(3) -0.0096(2) -0.00059(19) -0.0056(2)
As2 0.0282(3) 0.0300(3) 0.0202(3) -0.0074(2) -0.0001(2) -0.0089(2)
As3 0.0330(2) 0.0417(2) 0.0319(2) -0.01167(17) -0.00030(16) -0.01685(17)
P1 0.0243(3) 0.0295(3) 0.0203(3) -0.0096(2) -0.00059(19) -0.0056(2)
P2 0.0282(3) 0.0300(3) 0.0202(3) -0.0074(2) -0.0001(2) -0.0089(2)
Fe1 0.0220(2) 0.0292(3) 0.0275(3) -0.0104(2) -0.00138(19) -0.00533(19)
Fe2 0.0257(2) 0.0252(2) 0.0222(2) -0.00842(19) 0.00079(19) -0.00275(19)
Fe3 0.0309(3) 0.0313(3) 0.0219(2) -0.0076(2) -0.0004(2) -0.0103(2)
Fe4 0.0331(3) 0.0317(3) 0.0223(2) -0.0103(2) 0.0004(2) -0.0088(2)
O11 0.0487(17) 0.0346(16) 0.079(2) -0.0206(15) -0.0193(16) 0.0006(14)
O12 0.0492(17) 0.063(2) 0.061(2) -0.0275(16) -0.0191(15) -0.0148(15)
O13 0.0369(15) 0.064(2) 0.0412(17) -0.0096(14) 0.0091(13) -0.0092(14)
O21 0.062(2) 0.0414(17) 0.093(3) -0.0253(17) 0.0061(18) -0.0268(15)
O22 0.060(2) 0.070(2) 0.0410(17) -0.0224(16) 0.0132(15) 0.0095(17)
O23 0.0548(19) 0.0603(19) 0.0356(16) -0.0097(14) -0.0124(14) 0.0222(15)
O31 0.086(2) 0.071(2) 0.0236(15) -0.0083(14) 0.0006(15) -0.0242(19)
O32 0.0439(18) 0.056(2) 0.076(2) -0.0175(17) -0.0092(17) 0.0092(15)
O33 0.0383(16) 0.098(3) 0.0500(18) -0.0360(18) 0.0067(14) -0.0289(17)
O34 0.072(2) 0.0441(17) 0.0437(17) -0.0175(14) -0.0004(15) -0.0239(15)
O41 0.095(3) 0.071(2) 0.0286(16) -0.0190(15) -0.0107(17) -0.0190(19)
O42 0.107(3) 0.0389(18) 0.063(2) -0.0168(16) 0.011(2) 0.0079(19)
O43 0.0407(19) 0.183(5) 0.061(2) -0.024(3) -0.0032(17) -0.047(2)
O44 0.0574(18) 0.0374(16) 0.0420(16) -0.0064(13) -0.0095(14) -0.0183(14)
C11 0.0279(18) 0.042(2) 0.042(2) -0.0160(18) -0.0059(16) -0.0085(16)
C12 0.0297(18) 0.037(2) 0.041(2) -0.0131(17) -0.0051(16) -0.0053(16)
C13 0.0250(17) 0.0338(19) 0.040(2) -0.0110(16) -0.0024(16) -0.0021(15)
C21 0.041(2) 0.032(2) 0.041(2) -0.0139(17) 0.0041(17) -0.0067(17)
C22 0.037(2) 0.039(2) 0.0294(19) -0.0109(16) -0.0047(16) 0.0015(16)
C23 0.0331(19) 0.038(2) 0.033(2) -0.0165(17) 0.0032(16) 0.0024(16)
C31 0.043(2) 0.042(2) 0.032(2) -0.0077(17) -0.0054(17) -0.0123(18)
C32 0.037(2) 0.047(2) 0.034(2) -0.0113(18) -0.0053(17) -0.0140(18)
C33 0.040(2) 0.044(2) 0.0285(19) -0.0143(16) 0.0035(16) -0.0130(17)
C34 0.047(2) 0.039(2) 0.0242(18) -0.0103(16) -0.0023(16) -0.0130(18)
C41 0.054(3) 0.043(2) 0.034(2) -0.0165(18) 0.0000(19) -0.0157(19)
C42 0.066(3) 0.035(2) 0.033(2) -0.0106(17) 0.003(2) -0.011(2)
C43 0.040(2) 0.090(4) 0.031(2) -0.015(2) -0.0058(18) -0.027(2)
C44 0.0350(19) 0.038(2) 0.0215(17) -0.0083(15) -0.0035(14) -0.0045(16)
N1 0.0252(14) 0.0308(15) 0.0291(15) -0.0083(12) 0.0003(12) -0.0030(12)
C1 0.0303(19) 0.041(2) 0.046(2) -0.0163(18) -0.0057(17) -0.0019(16)
C2 0.069(3) 0.051(3) 0.041(2) -0.014(2) -0.017(2) 0.006(2)
C3 0.039(2) 0.045(2) 0.032(2) -0.0117(17) 0.0092(17) -0.0118(17)
C4 0.060(3) 0.062(3) 0.035(2) 0.002(2) 0.004(2) 0.001(2)
C5 0.052(3) 0.047(2) 0.040(2) -0.0192(19) 0.007(2) 0.000(2)
C6 0.092(4) 0.058(3) 0.076(4) -0.041(3) 0.001(3) -0.024(3)
C7 0.035(2) 0.058(3) 0.046(2) -0.004(2) -0.0037(18) -0.0217(19)
C8 0.071(3) 0.060(3) 0.076(4) -0.012(3) -0.032(3) -0.033(3)

loop_
_atom_type_symbol
_atom_type_description
_atom_type_scat_dispersion_real
_atom_type_scat_dispersion_imag
_atom_type_scat_source
C C 0.0033 0.0016 'International Tables Vol C Tables 4.2.6.8 and 6.1.1.4'
H H 0.0000 0.0000 'International Tables Vol C Tables 4.2.6.8 and 6.1.1.4'
N N 0.0061 0.0033 'International Tables Vol C Tables 4.2.6.8 and 6.1.1.4'
O O 0.0106 0.0060 'International Tables Vol C Tables 4.2.6.8 and 6.1.1.4'
P P 0.1023 0.0942 'International Tables Vol C Tables 4.2.6.8 and 6.1.1.4'
Fe Fe 0.3463 0.8444 'International Tables Vol C Tables 4.2.6.8 and 6.1.1.4'
As As 0.0499 2.0058 'International Tables Vol C Tables 4.2.6.8 and 6.1.1.4'

loop_
_geom_angle_atom_site_label_1
_geom_angle_atom_site_label_2
_geom_angle_atom_site_label_3
_geom_angle
Fe1 As1 Fe4 135.90(3)
Fe1 As1 As3 100.08(4)
Fe4 As1 As3 123.98(3)
Fe1 As1 Fe2 70.82(3)
Fe4 As1 Fe2 125.48(3)
As3 As1 Fe2 66.57(3)
Fe1 As2 Fe3 134.49(3)
Fe1 As2 As3 100.79(4)
Fe3 As2 As3 124.17(3)
Fe1 As2 Fe2 71.75(3)
Fe3 As2 Fe2 129.08(3)
As3 As2 Fe2 67.09(3)
As2 As3 As1 78.66(3)
As2 As3 Fe2 57.13(2)
As1 As3 Fe2 57.91(2)
C11 Fe1 C13 98.96(17)
C11 Fe1 C12 99.23(17)
C13 Fe1 C12 93.59(18)
C11 Fe1 As2 91.87(12)
C13 Fe1 As2 166.22(11)
C12 Fe1 As2 93.04(12)
C11 Fe1 As1 98.10(12)
C13 Fe1 As1 90.10(12)
C12 Fe1 As1 161.48(12)
As2 Fe1 As1 79.90(4)
C11 Fe1 Fe2 138.98(12)
C13 Fe1 Fe2 111.02(11)
C12 Fe1 Fe2 105.90(12)
As2 Fe1 Fe2 55.43(3)
As1 Fe1 Fe2 56.03(3)
C21 Fe2 C23 95.70(18)
C21 Fe2 C22 98.90(18)
C23 Fe2 C22 95.75(16)
C21 Fe2 As2 106.43(13)
C23 Fe2 As2 156.45(13)
C22 Fe2 As2 88.80(12)
C21 Fe2 As1 110.64(12)
C23 Fe2 As1 88.22(12)
C22 Fe2 As1 149.67(13)
As2 Fe2 As1 76.68(3)
C21 Fe2 As3 157.73(12)
C23 Fe2 As3 100.76(13)
C22 Fe2 As3 94.28(13)
As2 Fe2 As3 55.79(3)
As1 Fe2 As3 55.52(2)
C21 Fe2 Fe1 74.09(12)
C23 Fe2 Fe1 129.52(11)
C22 Fe2 Fe1 134.35(12)
As2 Fe2 Fe1 52.82(2)
As1 Fe2 Fe1 53.14(2)
As3 Fe2 Fe1 83.86(3)
C31 Fe3 C33 90.76(17)
C31 Fe3 C32 93.14(18)
C33 Fe3 C32 121.54(18)
C31 Fe3 C34 92.71(17)
C33 Fe3 C34 122.24(18)
C32 Fe3 C34 115.79(18)
C31 Fe3 As2 177.20(13)
C33 Fe3 As2 86.61(12)
C32 Fe3 As2 89.06(12)
C34 Fe3 As2 87.88(11)
C42 Fe4 C43 121.4(2)
C42 Fe4 C41 93.10(18)
C43 Fe4 C41 91.04(18)
C42 Fe4 C44 119.96(19)
C43 Fe4 C44 118.2(2)
C41 Fe4 C44 92.08(17)
C42 Fe4 As1 90.35(13)
C43 Fe4 As1 85.89(13)
C41 Fe4 As1 176.25(14)
C44 Fe4 As1 87.48(11)
O11 C11 Fe1 178.7(4)
O12 C12 Fe1 179.1(4)
O13 C13 Fe1 176.5(3)
O21 C21 Fe2 173.1(3)
O22 C22 Fe2 176.5(4)
O23 C23 Fe2 176.9(4)
O31 C31 Fe3 179.4(4)
O32 C32 Fe3 177.4(4)
O33 C33 Fe3 178.2(4)
O34 C34 Fe3 179.3(4)
O41 C41 Fe4 177.8(4)
O42 C42 Fe4 176.8(4)
O43 C43 Fe4 177.0(5)
O44 C44 Fe4 179.4(3)
C1 N1 C3 106.4(3)
C1 N1 C7 111.1(3)
C3 N1 C7 111.1(3)
C1 N1 C5 110.7(3)
C3 N1 C5 110.9(3)
C7 N1 C5 106.7(3)
N1 C1 C2 115.5(3)
N1 C3 C4 115.1(3)
C6 C5 N1 114.1(3)
N1 C7 C8 115.0(4)

loop_
_geom_bond_atom_site_label_1
_geom_bond_atom_site_label_2
_geom_bond_distance
As1 Fe1 2.2934(9)
As1 Fe4 2.3122(10)
As1 As3 2.3129(8)
As1 Fe2 2.3772(9)
As2 Fe1 2.2711(9)
As2 Fe3 2.2814(11)
As2 As3 2.3114(9)
As2 Fe2 2.3475(9)
As3 Fe2 2.5745(9)
Fe1 C11 1.783(4)
Fe1 C13 1.814(4)
Fe1 C12 1.824(4)
Fe1 Fe2 2.7073(10)
Fe2 C21 1.781(4)
Fe2 C23 1.786(4)
Fe2 C22 1.798(4)
Fe3 C31 1.776(4)
Fe3 C33 1.784(4)
Fe3 C32 1.804(4)
Fe3 C34 1.805(4)
Fe4 C42 1.778(4)
Fe4 C43 1.782(4)
Fe4 C41 1.789(4)
Fe4 C44 1.801(4)
O11 C11 1.144(4)
O12 C12 1.132(4)
O13 C13 1.139(4)
O21 C21 1.147(5)
O22 C22 1.137(4)
O23 C23 1.144(4)
O31 C31 1.153(4)
O32 C32 1.146(4)
O33 C33 1.154(4)
O34 C34 1.140(4)
O41 C41 1.138(5)
O42 C42 1.155(5)
O43 C43 1.152(5)
O44 C44 1.138(4)
N1 C1 1.509(4)
N1 C3 1.512(4)
N1 C7 1.513(5)
N1 C5 1.530(5)
C1 C2 1.517(5)
C3 C4 1.519(5)
C5 C6 1.524(6)
C7 C8 1.514(7)
